data_7048560
loop_
_publ_author_name
'Mahmoud, Abdallah G.'
'Guedes da Silva, M F\'atima C'
'Mahmudov, Kamran T.'
'Pombeiro, Armando J. L.'

_publ_section_title
;
 Arylhydrazone ligands as Cu-protectors and -catalysis promoters in the
 azide-alkyne cycloaddition reaction.
;
_journal_issue 5
_journal_name_full 'Dalton transactions (Cambridge, England : 2003)'
_journal_page_first 1774
_journal_page_last 1785
_journal_paper_doi 10.1039/c8dt04771e
_journal_volume 48
_journal_year 2019
_chemical_formula_moiety 'C10 H10 N3 Na O5 S'
_chemical_formula_sum 'C10 H10 N3 Na O5 S'
_chemical_formula_weight 307.26
_space_group_crystal_system monoclinic
_space_group_IT_number 14
_space_group_name_Hall '-P 2ybc'
_space_group_name_H-M_alt 'P 1 21/c 1'
_symmetry_space_group_name_Hall '-P 2ybc'
_symmetry_space_group_name_H-M 'P 1 21/c 1'
_atom_sites_solution_hydrogens mixed
_audit_creation_method SHELXL-2018/1
_audit_update_record
;
2019-01-03 deposited with the CCDC.
2019-01-07 downloaded from the CCDC.
;
_cell_angle_alpha 90
_cell_angle_beta 111.292(5)
_cell_angle_gamma 90
_cell_formula_units_Z 4
_cell_length_a 5.9967(9)
_cell_length_b 28.244(5)
_cell_length_c 7.6942(12)
_cell_measurement_reflns_used 6718
_cell_measurement_temperature 298(2)
_cell_measurement_theta_max 26.01
_cell_measurement_theta_min 2.88
_cell_volume 1214.2(3)
_computing_cell_refinement 'Bruker SAINT'
_computing_data_collection 'Bruker APEX2'
_computing_data_reduction 'Bruker SAINT'
_computing_molecular_graphics 'Mercury CSD 3.10.3'
_computing_publication_material 'SHELXL-2018/1 (Sheldrick, 2018), WinGX (Farrugia, 2012)'
_computing_structure_refinement 'SHELXL-2018/1 (Sheldrick, 2018)'
_computing_structure_solution 'SIR97 (Altomare, 1999)'
_diffrn_ambient_temperature 298(2)
_diffrn_measured_fraction_theta_full 0.964
_diffrn_measured_fraction_theta_max 0.942
_diffrn_measurement_device_type 'Bruker APEX-II CCD'
_diffrn_measurement_method '\f and \w scans'
_diffrn_radiation_type MoK\a
_diffrn_radiation_wavelength 0.71073
_diffrn_reflns_av_R_equivalents 0.0389
_diffrn_reflns_av_unetI/netI 0.0300
_diffrn_reflns_Laue_measured_fraction_full 0.964
_diffrn_reflns_Laue_measured_fraction_max 0.942
_diffrn_reflns_limit_h_max 7
_diffrn_reflns_limit_h_min -7
_diffrn_reflns_limit_k_max 34
_diffrn_reflns_limit_k_min -34
_diffrn_reflns_limit_l_max 8
_diffrn_reflns_limit_l_min -9
_diffrn_reflns_number 16006
_diffrn_reflns_point_group_measured_fraction_full 0.964
_diffrn_reflns_point_group_measured_fraction_max 0.942
_diffrn_reflns_theta_full 25.242
_diffrn_reflns_theta_max 26.048
_diffrn_reflns_theta_min 3.187
_exptl_absorpt_coefficient_mu 0.326
_exptl_absorpt_correction_T_max 0.963
_exptl_absorpt_correction_T_min 0.945
_exptl_absorpt_correction_type multi-scan
_exptl_absorpt_process_details sadabs
_exptl_crystal_colour yellow
_exptl_crystal_density_diffrn 1.681
_exptl_crystal_description PLATE
_exptl_crystal_F_000 632
_exptl_crystal_size_max 0.150
_exptl_crystal_size_mid 0.140
_exptl_crystal_size_min 0.090
_refine_diff_density_max 0.308
_refine_diff_density_min -0.371
_refine_diff_density_rms 0.059
_refine_ls_extinction_method none
_refine_ls_goodness_of_fit_ref 1.090
_refine_ls_hydrogen_treatment mixed
_refine_ls_matrix_type full
_refine_ls_number_parameters 191
_refine_ls_number_reflns 2273
_refine_ls_number_restraints 0
_refine_ls_restrained_S_all 1.090
_refine_ls_R_factor_all 0.0511
_refine_ls_R_factor_gt 0.0381
_refine_ls_shift/su_max 0.000
_refine_ls_shift/su_mean 0.000
_refine_ls_structure_factor_coef Fsqd
_refine_ls_weighting_details 'w=1/[\s^2^(Fo^2^)+(0.0286P)^2^+1.4270P] where P=(Fo^2^+2Fc^2^)/3'
_refine_ls_weighting_scheme calc
_refine_ls_wR_factor_gt 0.0829
_refine_ls_wR_factor_ref 0.0874
_reflns_Friedel_coverage 0.000
_reflns_number_gt 1882
_reflns_number_total 2273
_reflns_threshold_expression 'I > 2\s(I)'
_cod_data_source_file c8dt04771e2.cif
_cod_data_source_block Compound1
_cod_depositor_comments 'Adding full bibliography for 7048560--7048566.cif.'
_cod_database_code 7048560
_shelx_shelxl_version_number 2018/1
_shelx_space_group_comment
;
The symmetry employed for this shelxl refinement is uniquely defined
by the following loop, which should always be used as a source of
symmetry information in preference to the above space-group names.
They are only intended as comments.
;
_shelx_estimated_absorpt_t_min 0.953
_shelx_estimated_absorpt_t_max 0.971

loop_
_space_group_symop_operation_xyz
'x, y, z'
'-x, y+1/2, -z+1/2'
'-x, -y, -z'
'x, -y-1/2, z-1/2'

loop_
_atom_site_label
_atom_site_type_symbol
_atom_site_fract_x
_atom_site_fract_y
_atom_site_fract_z
_atom_site_U_iso_or_equiv
_atom_site_adp_type
_atom_site_occupancy
_atom_site_site_symmetry_order
_atom_site_calc_flag
_atom_site_refinement_flags_posn
_atom_site_refinement_flags_adp
S1 S 0.72012(10) 0.05738(2) 0.85124(8) 0.01746(16) Uani 1 1 d . .
O1 O 0.7042(3) 0.05085(6) 1.0334(2) 0.0255(4) Uani 1 1 d . .
O2 O 0.5601(3) 0.02574(6) 0.7114(2) 0.0242(4) Uani 1 1 d . .
O3 O 0.9620(3) 0.05588(6) 0.8524(2) 0.0226(4) Uani 1 1 d . .
O4 O 1.0358(3) 0.05301(5) 0.4680(2) 0.0200(4) Uani 1 1 d . .
N1 N 0.8089(4) 0.12182(7) 0.5567(3) 0.0181(4) Uani 1 1 d . .
O5 O 1.1971(3) 0.15968(6) 0.1536(3) 0.0312(5) Uani 1 1 d . .
N2 N 0.8631(3) 0.14748(7) 0.4352(3) 0.0178(4) Uani 1 1 d . .
C9 C 1.0044(4) 0.13149(8) 0.3529(3) 0.0172(5) Uani 1 1 d . .
N3 N 1.2720(4) 0.07289(8) 0.3094(3) 0.0217(5) Uani 1 1 d . .
C1 C 0.6106(4) 0.11572(8) 0.7814(3) 0.0165(5) Uani 1 1 d . .
C10 C 1.1085(4) 0.08296(8) 0.3801(3) 0.0168(5) Uani 1 1 d . .
C6 C 0.6638(4) 0.14163(8) 0.6458(3) 0.0166(5) Uani 1 1 d . .
C3 C 0.3642(4) 0.18033(8) 0.8133(3) 0.0229(6) Uani 1 1 d . .
H3 H 0.261503 0.192990 0.867212 0.027 Uiso 1 1 calc R U
C5 C 0.5708(4) 0.18716(8) 0.5999(3) 0.0190(5) Uani 1 1 d . .
H5 H 0.608444 0.204744 0.512073 0.023 Uiso 1 1 calc R U
C2 C 0.4589(4) 0.13545(8) 0.8619(3) 0.0210(5) Uani 1 1 d . .
H2 H 0.420418 0.118191 0.950063 0.025 Uiso 1 1 calc R U
C8 C 1.0510(4) 0.16675(8) 0.2277(3) 0.0203(5) Uani 1 1 d . .
C7 C 0.9165(5) 0.21264(8) 0.1956(4) 0.0265(6) Uani 1 1 d . .
H7A H 0.978980 0.232029 0.305187 0.040 Uiso 1 1 calc R U
H7B H 0.750012 0.206443 0.169357 0.040 Uiso 1 1 calc R U
H7C H 0.934304 0.228842 0.091736 0.040 Uiso 1 1 calc R U
C4 C 0.4238(4) 0.20624(8) 0.6833(3) 0.0215(5) Uani 1 1 d . .
H4 H 0.363993 0.236728 0.652407 0.026 Uiso 1 1 calc R U
Na1 Na 0.80624(16) -0.00717(3) 1.26017(12) 0.0207(2) Uani 1 1 d . .
H2A H 1.329(5) 0.0446(11) 0.320(4) 0.031 Uiso 1 1 d . U
H1 H 0.871(5) 0.0934(10) 0.585(4) 0.031 Uiso 1 1 d . U
H2B H 1.309(5) 0.0937(10) 0.240(4) 0.031 Uiso 1 1 d . U

loop_
_atom_site_aniso_label
_atom_site_aniso_U_11
_atom_site_aniso_U_22
_atom_site_aniso_U_33
_atom_site_aniso_U_23
_atom_site_aniso_U_13
_atom_site_aniso_U_12
S1 0.0190(3) 0.0170(3) 0.0186(3) 0.0028(2) 0.0093(3) 0.0015(2)
O1 0.0325(10) 0.0276(9) 0.0222(10) 0.0091(7) 0.0168(8) 0.0077(7)
O2 0.0245(9) 0.0179(8) 0.0274(10) -0.0014(7) 0.0061(8) 0.0004(7)
O3 0.0192(9) 0.0242(9) 0.0273(10) 0.0058(7) 0.0120(8) 0.0041(7)
O4 0.0247(9) 0.0177(8) 0.0199(9) 0.0038(7) 0.0109(8) 0.0011(7)
N1 0.0223(11) 0.0161(9) 0.0200(11) 0.0032(8) 0.0126(9) 0.0013(8)
O5 0.0421(12) 0.0285(10) 0.0363(11) 0.0077(8) 0.0301(10) 0.0055(8)
N2 0.0200(11) 0.0183(10) 0.0161(11) 0.0013(8) 0.0078(9) -0.0016(8)
C9 0.0181(13) 0.0180(11) 0.0168(13) 0.0006(9) 0.0080(10) -0.0007(9)
N3 0.0267(12) 0.0180(10) 0.0247(12) 0.0019(9) 0.0145(10) 0.0034(9)
C1 0.0164(12) 0.0171(11) 0.0166(13) 0.0002(9) 0.0067(10) -0.0003(9)
C10 0.0169(12) 0.0189(11) 0.0132(12) -0.0004(9) 0.0038(10) -0.0017(9)
C6 0.0149(12) 0.0173(11) 0.0179(12) -0.0022(9) 0.0066(10) -0.0015(9)
C3 0.0250(14) 0.0245(12) 0.0243(14) -0.0008(10) 0.0153(12) 0.0047(10)
C5 0.0220(13) 0.0178(11) 0.0193(13) 0.0018(9) 0.0098(11) -0.0017(9)
C2 0.0251(14) 0.0227(12) 0.0190(13) 0.0020(10) 0.0125(11) -0.0004(10)
C8 0.0234(13) 0.0208(12) 0.0193(13) -0.0002(10) 0.0108(11) -0.0025(10)
C7 0.0340(16) 0.0203(12) 0.0304(15) 0.0080(11) 0.0177(13) 0.0026(11)
C4 0.0259(14) 0.0169(11) 0.0227(13) 0.0013(10) 0.0102(11) 0.0028(10)
Na1 0.0230(5) 0.0196(5) 0.0212(5) 0.0037(4) 0.0102(4) 0.0015(4)

loop_
_atom_type_symbol
_atom_type_description
_atom_type_scat_dispersion_real
_atom_type_scat_dispersion_imag
_atom_type_scat_source
C C 0.0033 0.0016 'International Tables Vol C Tables 4.2.6.8 and 6.1.1.4'
O O 0.0106 0.0060 'International Tables Vol C Tables 4.2.6.8 and 6.1.1.4'
S S 0.1246 0.1234 'International Tables Vol C Tables 4.2.6.8 and 6.1.1.4'
N N 0.0061 0.0033 'International Tables Vol C Tables 4.2.6.8 and 6.1.1.4'
Na Na 0.0362 0.0249 'International Tables Vol C Tables 4.2.6.8 and 6.1.1.4'
H H 0.0000 0.0000 'International Tables Vol C Tables 4.2.6.8 and 6.1.1.4'

loop_
_geom_angle_atom_site_label_1
_geom_angle_atom_site_label_2
_geom_angle_atom_site_label_3
_geom_angle
_geom_angle_site_symmetry_1
_geom_angle_site_symmetry_3
O3 S1 O1 114.06(10) . .
O3 S1 O2 112.09(10) . .
O1 S1 O2 112.22(10) . .
O3 S1 C1 106.70(10) . .
O1 S1 C1 105.22(10) . .
O2 S1 C1 105.79(10) . .
O3 S1 Na1 148.91(7) . 3_657
O1 S1 Na1 78.62(8) . 3_657
O2 S1 Na1 39.54(7) . 3_657
C1 S1 Na1 96.12(8) . 3_657
S1 O1 Na1 136.72(10) . .
S1 O2 Na1 117.13(10) . 3_657
S1 O3 Na1 138.17(11) . 3_757
C10 O4 Na1 138.14(15) . 3_757
C10 O4 Na1 110.24(14) . 1_554
Na1 O4 Na1 98.72(6) 3_757 1_554
N2 N1 C6 118.99(19) . .
N2 N1 H1 119.2(18) . .
C6 N1 H1 121.7(18) . .
C9 N2 N1 121.68(19) . .
N2 C9 C8 113.03(19) . .
N2 C9 C10 124.2(2) . .
C8 C9 C10 122.79(19) . .
C10 N3 H2A 119.5(19) . .
C10 N3 H2B 120.0(18) . .
H2A N3 H2B 120(3) . .
C2 C1 C6 119.0(2) . .
C2 C1 S1 117.72(17) . .
C6 C1 S1 123.24(17) . .
O4 C10 N3 122.3(2) . .
O4 C10 C9 119.1(2) . .
N3 C10 C9 118.6(2) . .
O4 C10 Na1 47.16(11) . 1_554
N3 C10 Na1 98.30(15) . 1_554
C9 C10 Na1 123.37(15) . 1_554
C5 C6 C1 119.4(2) . .
C5 C6 N1 120.3(2) . .
C1 C6 N1 120.2(2) . .
C2 C3 C4 119.4(2) . .
C2 C3 H3 120.3 . .
C4 C3 H3 120.3 . .
C4 C5 C6 120.5(2) . .
C4 C5 H5 119.7 . .
C6 C5 H5 119.7 . .
C3 C2 C1 121.2(2) . .
C3 C2 H2 119.4 . .
C1 C2 H2 119.4 . .
O5 C8 C9 122.0(2) . .
O5 C8 C7 119.9(2) . .
C9 C8 C7 118.1(2) . .
C8 C7 H7A 109.5 . .
C8 C7 H7B 109.5 . .
H7A C7 H7B 109.5 . .
C8 C7 H7C 109.5 . .
H7A C7 H7C 109.5 . .
H7B C7 H7C 109.5 . .
C5 C4 C3 120.5(2) . .
C5 C4 H4 119.8 . .
C3 C4 H4 119.8 . .
O1 Na1 O3 99.68(7) . 3_757
O1 Na1 O2 103.24(7) . 3_657
O3 Na1 O2 127.37(7) 3_757 3_657
O1 Na1 O4 167.30(7) . 3_757
O3 Na1 O4 84.46(6) 3_757 3_757
O2 Na1 O4 83.23(6) 3_657 3_757
O1 Na1 O4 86.06(7) . 1_556
O3 Na1 O4 112.99(7) 3_757 1_556
O2 Na1 O4 115.28(7) 3_657 1_556
O4 Na1 O4 81.28(6) 3_757 1_556
O1 Na1 C10 66.65(7) . 1_556
O3 Na1 C10 103.56(7) 3_757 1_556
O2 Na1 C10 128.99(7) 3_657 1_556
O4 Na1 C10 100.76(7) 3_757 1_556
O4 Na1 C10 22.60(6) 1_556 1_556
O1 Na1 S1 98.26(5) . 3_657
O3 Na1 S1 107.13(5) 3_757 3_657
O2 Na1 S1 23.33(4) 3_657 3_657
O4 Na1 S1 91.90(5) 3_757 3_657
O4 Na1 S1 138.30(5) 1_556 3_657
C10 Na1 S1 147.75(5) 1_556 3_657
O1 Na1 Na1 126.18(6) . 3_758
O3 Na1 Na1 101.36(6) 3_757 3_758
O2 Na1 Na1 101.97(6) 3_657 3_758
O4 Na1 Na1 41.15(4) 3_757 3_758
O4 Na1 Na1 40.13(4) 1_556 3_758
C10 Na1 Na1 60.47(5) 1_556 3_758
S1 Na1 Na1 121.24(4) 3_657 3_758

loop_
_geom_bond_atom_site_label_1
_geom_bond_atom_site_label_2
_geom_bond_distance
_geom_bond_site_symmetry_2
S1 O3 1.4477(17) .
S1 O1 1.4509(17) .
S1 O2 1.4585(17) .
S1 C1 1.783(2) .
S1 Na1 3.2778(12) 3_657
O1 Na1 2.3084(18) .
O2 Na1 2.3446(19) 3_657
O3 Na1 2.3343(18) 3_757
O4 C10 1.256(3) .
O4 Na1 2.3471(18) 3_757
O4 Na1 2.3963(19) 1_554
N1 N2 1.313(3) .
N1 C6 1.405(3) .
N1 H1 0.88(3) .
O5 C8 1.223(3) .
N2 C9 1.309(3) .
C9 C8 1.481(3) .
C9 C10 1.489(3) .
N3 C10 1.314(3) .
N3 H2A 0.86(3) .
N3 H2B 0.87(3) .
C1 C2 1.390(3) .
C1 C6 1.402(3) .
C10 Na1 3.066(2) 1_554
C6 C5 1.395(3) .
C3 C2 1.384(3) .
C3 C4 1.387(3) .
C3 H3 0.9300 .
C5 C4 1.375(3) .
C5 H5 0.9300 .
C2 H2 0.9300 .
C8 C7 1.499(3) .
C7 H7A 0.9600 .
C7 H7B 0.9600 .
C7 H7C 0.9600 .
C4 H4 0.9300 .
Na1 Na1 3.5995(19) 3_758

loop_
_geom_hbond_atom_site_label_D
_geom_hbond_atom_site_label_H
_geom_hbond_atom_site_label_A
_geom_hbond_distance_DH
_geom_hbond_distance_HA
_geom_hbond_distance_DA
_geom_hbond_angle_DHA
_geom_hbond_site_symmetry_A
_geom_hbond_publ_flag
N3 H2A O2 0.86(3) 2.14(3) 2.986(3) 169(3) 3_756 yes
N1 H1 O3 0.88(3) 2.20(3) 2.823(3) 128(2) . yes
N1 H1 O4 0.88(3) 1.93(3) 2.602(2) 132(2) . yes
N3 H2B O5 0.87(3) 2.01(3) 2.694(3) 134(2) . yes

loop_
_geom_torsion_atom_site_label_1
_geom_torsion_atom_site_label_2
_geom_torsion_atom_site_label_3
_geom_torsion_atom_site_label_4
_geom_torsion
_geom_torsion_site_symmetry_1
_geom_torsion_site_symmetry_4
O3 S1 O1 Na1 -60.08(18) . .
O2 S1 O1 Na1 68.76(18) . .
C1 S1 O1 Na1 -176.67(14) . .
Na1 S1 O1 Na1 90.01(15) 3_657 .
O3 S1 O2 Na1 163.79(9) . 3_657
O1 S1 O2 Na1 33.92(13) . 3_657
C1 S1 O2 Na1 -80.30(12) . 3_657
O1 S1 O3 Na1 112.87(15) . 3_757
O2 S1 O3 Na1 -16.04(18) . 3_757
C1 S1 O3 Na1 -131.40(15) . 3_757
Na1 S1 O3 Na1 4.1(3) 3_657 3_757
C6 N1 N2 C9 177.5(2) . .
N1 N2 C9 C8 -177.4(2) . .
N1 N2 C9 C10 2.7(3) . .
O3 S1 C1 C2 -144.67(19) . .
O1 S1 C1 C2 -23.2(2) . .
O2 S1 C1 C2 95.8(2) . .
Na1 S1 C1 C2 56.68(19) 3_657 .
O3 S1 C1 C6 37.5(2) . .
O1 S1 C1 C6 159.01(19) . .
O2 S1 C1 C6 -82.0(2) . .
Na1 S1 C1 C6 -121.16(19) 3_657 .
Na1 O4 C10 N3 61.5(3) 3_757 .
Na1 O4 C10 N3 -69.3(2) 1_554 .
Na1 O4 C10 C9 -119.1(2) 3_757 .
Na1 O4 C10 C9 110.05(19) 1_554 .
Na1 O4 C10 Na1 130.8(2) 3_757 1_554
N2 C9 C10 O4 9.4(3) . .
C8 C9 C10 O4 -170.4(2) . .
N2 C9 C10 N3 -171.3(2) . .
C8 C9 C10 N3 8.9(3) . .
N2 C9 C10 Na1 64.9(3) . 1_554
C8 C9 C10 Na1 -114.9(2) . 1_554
C2 C1 C6 C5 2.3(3) . .
S1 C1 C6 C5 -179.87(18) . .
C2 C1 C6 N1 -177.5(2) . .
S1 C1 C6 N1 0.4(3) . .
N2 N1 C6 C5 2.7(3) . .
N2 N1 C6 C1 -177.5(2) . .
C1 C6 C5 C4 -1.4(3) . .
N1 C6 C5 C4 178.4(2) . .
C4 C3 C2 C1 -0.7(4) . .
C6 C1 C2 C3 -1.3(4) . .
S1 C1 C2 C3 -179.21(19) . .
N2 C9 C8 O5 172.7(2) . .
C10 C9 C8 O5 -7.5(4) . .
N2 C9 C8 C7 -6.2(3) . .
C10 C9 C8 C7 173.7(2) . .
C6 C5 C4 C3 -0.6(4) . .
C2 C3 C4 C5 1.6(4) . .
